data_7012472
loop_
_publ_author_name
'Guo Dong'
'Zhang Bing-guang'
'Duan Chun-ying'
'Cao Xin'
'Meng Qing-jin'

_publ_section_title
;
 A novel ferrocene--barium sandwich sheet-shaped coordination polymer
 and its solid-state electrochemistry
;
_journal_issue 3
_journal_name_full 'Dalton Trans.'
_journal_page_first 282
_journal_page_last 284
_journal_paper_doi 10.1039/b211201a
_journal_year 2003
_chemical_formula_sum 'C36 H34 Fe3 O17 Sm2'
_chemical_formula_weight 1206.88
_chemical_name_systematic
; 
? 
;
_space_group_IT_number 13
_symmetry_cell_setting monoclinic
_symmetry_space_group_name_Hall '-P 2yac'
_symmetry_space_group_name_H-M 'P 1 2/n 1'
_atom_sites_solution_hydrogens geom
_atom_sites_solution_primary direct
_atom_sites_solution_secondary difmap
_audit_creation_method SHELXL-97
_cell_angle_alpha 90.00
_cell_angle_beta 91.574(2)
_cell_angle_gamma 90.00
_cell_formula_units_Z 2
_cell_length_a 11.2683(11)
_cell_length_b 10.2916(10)
_cell_length_c 17.2057(16)
_cell_measurement_reflns_used 4866
_cell_measurement_temperature 293(2)
_cell_measurement_theta_max 27.58
_cell_measurement_theta_min 2.31
_cell_volume 1994.6(3)
_computing_cell_refinement 'Bruker SMART'
_computing_data_collection 'Bruker SMART'
_computing_data_reduction 'Bruker SAINT'
_computing_molecular_graphics 'Bruker SHELXTL'
_computing_publication_material 'Bruker SHELXT'
_computing_structure_refinement 'Bruker SHELXTL'
_computing_structure_solution 'Bruker SHELXTL'
_diffrn_ambient_temperature 293(2)
_diffrn_measured_fraction_theta_full 0.958
_diffrn_measured_fraction_theta_max 0.958
_diffrn_measurement_device_type 'CCD area detector'
_diffrn_measurement_method 'phi and omega scans'
_diffrn_radiation_monochromator graphite
_diffrn_radiation_source 'fine-focus sealed tube'
_diffrn_radiation_type MoK\a
_diffrn_radiation_wavelength 0.71073
_diffrn_reflns_av_R_equivalents 0.0762
_diffrn_reflns_av_sigmaI/netI 0.0649
_diffrn_reflns_limit_h_max 14
_diffrn_reflns_limit_h_min -7
_diffrn_reflns_limit_k_max 13
_diffrn_reflns_limit_k_min -13
_diffrn_reflns_limit_l_max 22
_diffrn_reflns_limit_l_min -20
_diffrn_reflns_number 12109
_diffrn_reflns_theta_full 28.03
_diffrn_reflns_theta_max 28.03
_diffrn_reflns_theta_min 1.98
_exptl_absorpt_coefficient_mu 4.037
_exptl_absorpt_correction_T_max 0.5216
_exptl_absorpt_correction_T_min 0.3547
_exptl_absorpt_correction_type empirical
_exptl_absorpt_process_details SADABS
_exptl_crystal_colour orange
_exptl_crystal_density_diffrn 2.010
_exptl_crystal_density_method 'not measured'
_exptl_crystal_description plate
_exptl_crystal_F_000 1176
_exptl_crystal_size_max 0.25
_exptl_crystal_size_mid 0.25
_exptl_crystal_size_min 0.15
_refine_diff_density_max 3.667
_refine_diff_density_min -0.878
_refine_diff_density_rms 0.222
_refine_ls_extinction_method none
_refine_ls_goodness_of_fit_ref 0.996
_refine_ls_hydrogen_treatment mixed
_refine_ls_matrix_type full
_refine_ls_number_parameters 264
_refine_ls_number_reflns 4642
_refine_ls_number_restraints 0
_refine_ls_restrained_S_all 0.996
_refine_ls_R_factor_all 0.0586
_refine_ls_R_factor_gt 0.0483
_refine_ls_shift/su_max 0.000
_refine_ls_shift/su_mean 0.000
_refine_ls_structure_factor_coef Fsqd
_refine_ls_weighting_details 'calc w=1/[\s^2^(Fo^2^)+(0.0850P)^2^+0.0000P] where P=(Fo^2^+2Fc^2^)/3'
_refine_ls_weighting_scheme calc
_refine_ls_wR_factor_gt 0.1296
_refine_ls_wR_factor_ref 0.1335
_reflns_number_gt 3634
_reflns_number_total 4642
_reflns_threshold_expression >2sigma(I)
_cod_data_source_file b211201a.txt
_cod_data_source_block compound_2
_cod_depositor_comments
;
The following automatic conversions were performed:
'_symmetry_cell_setting' value 'Monoclinic' changed to 'monoclinic'
according to '/home/saulius/struct/CIF-dictionaries/cif_core.dic'
dictionary named 'cif_core.dic' version 2.4.1 from 2010-06-29.

Automatic conversion script
Id: cif_fix_enum 1527 2010-12-29 10:47:43Z saulius 
;
_cod_original_sg_symbol_H-M 'P2/n  '
_cod_database_code 7012472

loop_
_symmetry_equiv_pos_as_xyz
'x, y, z'
'-x+1/2, y, -z+1/2'
'-x, -y, -z'
'x-1/2, -y, z-1/2'

loop_
_atom_site_label
_atom_site_type_symbol
_atom_site_fract_x
_atom_site_fract_y
_atom_site_fract_z
_atom_site_U_iso_or_equiv
_atom_site_adp_type
_atom_site_occupancy
_atom_site_symmetry_multiplicity
_atom_site_calc_flag
_atom_site_refinement_flags
_atom_site_disorder_assembly
_atom_site_disorder_group
Sm1 Sm 0.06227(2) 0.47334(3) 0.117108(16) 0.03154(13) Uani 1 1 d . . .
Fe1 Fe 0.50898(7) 0.22275(9) 0.09945(5) 0.0381(2) Uani 1 1 d . . .
Fe2 Fe 0.0000 0.0000 0.0000 0.0355(3) Uani 1 2 d S . .
O1 O 0.3737(4) 0.2847(5) 0.3057(3) 0.0527(12) Uani 1 1 d . . .
O2 O 0.5646(4) 0.3384(5) 0.2985(3) 0.0481(11) Uani 1 1 d . . .
O3 O 0.2150(3) 0.3870(4) 0.0314(2) 0.0353(9) Uani 1 1 d . . .
O4 O 0.2843(4) 0.4846(4) 0.1363(3) 0.0394(10) Uani 1 1 d . . .
O5 O -0.1184(4) 0.3042(5) -0.0979(3) 0.0523(12) Uani 1 1 d . . .
O6 O -0.0471(4) 0.3632(4) 0.0170(2) 0.0403(10) Uani 1 1 d . . .
O2W O -0.1301(4) 0.5899(5) 0.1189(2) 0.0467(11) Uani 1 1 d . . .
H2WA H -0.1725 0.5818 0.1588 0.056 Uiso 1 1 d R . .
H2WB H -0.1458 0.5990 0.0706 0.056 Uiso 1 1 d R . .
O1W O 0.0828(4) 0.5745(5) 0.2457(2) 0.0513(12) Uani 1 1 d . . .
H1WB H 0.1021 0.5232 0.2827 0.062 Uiso 1 1 d R . .
H1WA H 0.0733 0.6535 0.2586 0.062 Uiso 1 1 d R . .
C1 C 0.4763(6) 0.2718(6) 0.2745(4) 0.0418(14) Uani 1 1 d . . .
C2 C 0.4886(5) 0.1739(6) 0.2132(3) 0.0386(13) Uani 1 1 d . . .
C3 C 0.5983(6) 0.1238(7) 0.1854(4) 0.0494(16) Uani 1 1 d . . .
H3A H 0.6778 0.1443 0.2064 0.059 Uiso 1 1 calc R . .
C4 C 0.5718(7) 0.0399(7) 0.1247(5) 0.060(2) Uani 1 1 d . . .
H4A H 0.6299 -0.0081 0.0945 0.071 Uiso 1 1 calc R . .
C5 C 0.4438(7) 0.0383(6) 0.1109(5) 0.0522(17) Uani 1 1 d . . .
H5A H 0.4004 -0.0118 0.0709 0.063 Uiso 1 1 calc R . .
C6 C 0.3933(6) 0.1205(6) 0.1676(4) 0.0450(15) Uani 1 1 d . . .
H6A H 0.3086 0.1386 0.1735 0.054 Uiso 1 1 calc R . .
C7 C 0.5311(5) 0.4173(6) 0.0957(3) 0.0380(13) Uani 1 1 d . . .
H7A H 0.5370 0.4752 0.1409 0.046 Uiso 1 1 calc R . .
C8 C 0.6260(5) 0.3584(7) 0.0595(4) 0.0448(15) Uani 1 1 d . . .
H8A H 0.7100 0.3663 0.0751 0.054 Uiso 1 1 calc R . .
C9 C 0.5791(6) 0.2837(7) -0.0045(4) 0.0508(17) Uani 1 1 d . . .
H9A H 0.6254 0.2301 -0.0396 0.061 Uiso 1 1 calc R . .
C10 C 0.4571(6) 0.2965(7) -0.0065(3) 0.0424(14) Uani 1 1 d . . .
H10A H 0.4023 0.2547 -0.0441 0.051 Uiso 1 1 calc R . .
C11 C 0.4238(5) 0.3812(6) 0.0552(3) 0.0345(12) Uani 1 1 d . . .
C12 C 0.3022(5) 0.4199(6) 0.0756(3) 0.0325(12) Uani 1 1 d . . .
C17 C -0.1692(6) -0.0713(7) -0.0084(6) 0.060(2) Uani 1 1 d . . .
H17A H -0.1923 -0.1572 -0.0281 0.071 Uiso 1 1 calc R . .
C18 C -0.1595(6) 0.0420(6) -0.0528(5) 0.0492(17) Uani 1 1 d . . .
H18A H -0.1751 0.0494 -0.1090 0.059 Uiso 1 1 calc R . .
C15 C -0.1092(6) 0.0934(7) 0.0751(4) 0.0472(15) Uani 1 1 d . . .
H15A H -0.0844 0.1418 0.1218 0.057 Uiso 1 1 calc R . .
C14 C -0.1214(5) 0.1443(6) -0.0022(4) 0.0387(13) Uani 1 1 d . . .
C16 C -0.1383(7) -0.0399(7) 0.0712(6) 0.064(2) Uani 1 1 d . . .
H16A H -0.1363 -0.1009 0.1149 0.077 Uiso 1 1 calc R . .
C13 C -0.0935(5) 0.2774(5) -0.0297(4) 0.0356(13) Uani 1 1 d . . .
O3W O 0.7500 0.4795(8) 0.2500 0.068(2) Uani 1 2 d S . .
H3WA H 0.8049 0.4292 0.2353 0.082 Uiso 1 1 d R . .

loop_
_atom_site_aniso_label
_atom_site_aniso_U_11
_atom_site_aniso_U_22
_atom_site_aniso_U_33
_atom_site_aniso_U_23
_atom_site_aniso_U_13
_atom_site_aniso_U_12
Sm1 0.02986(18) 0.0307(2) 0.03372(18) -0.00043(11) -0.00550(12) 0.00209(11)
Fe1 0.0329(4) 0.0368(5) 0.0443(5) -0.0034(4) -0.0035(4) 0.0028(4)
Fe2 0.0287(6) 0.0226(6) 0.0550(7) 0.0034(5) -0.0037(5) -0.0011(4)
O1 0.047(3) 0.047(3) 0.065(3) -0.019(2) 0.009(2) -0.007(2)
O2 0.041(2) 0.053(3) 0.050(3) -0.010(2) 0.000(2) -0.006(2)
O3 0.031(2) 0.040(2) 0.035(2) -0.0042(17) -0.0087(16) 0.0033(17)
O4 0.032(2) 0.040(2) 0.046(2) -0.0045(18) -0.0053(19) 0.0007(17)
O5 0.061(3) 0.045(3) 0.050(3) 0.007(2) -0.016(2) -0.007(2)
O6 0.039(2) 0.025(2) 0.056(3) -0.0060(18) -0.003(2) -0.0033(17)
O2W 0.045(2) 0.061(3) 0.033(2) 0.000(2) -0.0048(18) 0.010(2)
O1W 0.064(3) 0.048(3) 0.041(2) -0.003(2) -0.014(2) 0.011(2)
C1 0.041(3) 0.039(3) 0.045(3) -0.002(3) -0.008(3) 0.001(3)
C2 0.037(3) 0.038(3) 0.040(3) -0.001(2) -0.003(2) 0.003(3)
C3 0.040(3) 0.056(4) 0.052(4) -0.004(3) -0.012(3) 0.011(3)
C4 0.057(5) 0.039(4) 0.082(6) -0.014(3) -0.003(4) 0.014(3)
C5 0.051(4) 0.038(4) 0.067(5) -0.010(3) -0.010(4) -0.003(3)
C6 0.042(3) 0.037(4) 0.056(4) -0.001(3) -0.001(3) -0.003(3)
C7 0.038(3) 0.033(3) 0.043(3) -0.001(3) -0.008(3) 0.000(3)
C8 0.031(3) 0.044(4) 0.059(4) 0.001(3) 0.004(3) -0.004(3)
C9 0.050(4) 0.059(5) 0.044(4) -0.008(3) 0.008(3) 0.002(3)
C10 0.042(3) 0.051(4) 0.034(3) -0.001(3) -0.003(3) 0.000(3)
C11 0.033(3) 0.032(3) 0.039(3) 0.002(2) -0.001(2) 0.003(2)
C12 0.030(3) 0.034(3) 0.034(3) 0.005(2) -0.004(2) 0.000(2)
C17 0.032(3) 0.027(3) 0.120(7) -0.006(4) 0.002(4) -0.006(3)
C18 0.038(3) 0.034(4) 0.074(5) 0.001(3) -0.019(3) -0.006(3)
C15 0.052(4) 0.042(4) 0.048(4) 0.004(3) 0.008(3) 0.000(3)
C14 0.025(3) 0.028(3) 0.063(4) -0.001(3) -0.003(3) -0.001(2)
C16 0.047(4) 0.044(4) 0.102(7) 0.025(4) 0.023(4) 0.001(3)
C13 0.028(3) 0.026(3) 0.052(4) 0.004(2) -0.006(3) 0.002(2)
O3W 0.044(4) 0.077(6) 0.084(6) 0.000 0.020(4) 0.000

loop_
_atom_type_symbol
_atom_type_description
_atom_type_scat_dispersion_real
_atom_type_scat_dispersion_imag
_atom_type_scat_source
C C 0.0033 0.0016 'International Tables Vol C Tables 4.2.6.8 and 6.1.1.4'
H H 0.0000 0.0000 'International Tables Vol C Tables 4.2.6.8 and 6.1.1.4'
O O 0.0106 0.0060 'International Tables Vol C Tables 4.2.6.8 and 6.1.1.4'
Fe Fe 0.3463 0.8444 'International Tables Vol C Tables 4.2.6.8 and 6.1.1.4'
Sm Sm -0.1638 3.4418 'International Tables Vol C Tables 4.2.6.8 and 6.1.1.4'

loop_
_geom_angle_atom_site_label_1
_geom_angle_atom_site_label_2
_geom_angle_atom_site_label_3
_geom_angle
_geom_angle_site_symmetry_1
_geom_angle_site_symmetry_3
_geom_angle_publ_flag
O6 Sm1 O5 119.23(15) . 3_565 ?
O6 Sm1 O1 98.86(15) . 2 ?
O5 Sm1 O1 139.09(16) 3_565 2 ?
O6 Sm1 O1W 152.95(17) . . ?
O5 Sm1 O1W 72.58(17) 3_565 . ?
O1 Sm1 O1W 80.10(17) 2 . ?
O6 Sm1 O3 75.60(13) . . ?
O5 Sm1 O3 94.04(16) 3_565 . ?
O1 Sm1 O3 80.70(15) 2 . ?
O1W Sm1 O3 130.08(14) . . ?
O6 Sm1 O2W 78.67(14) . . ?
O5 Sm1 O2W 76.95(17) 3_565 . ?
O1 Sm1 O2W 128.41(16) 2 . ?
O1W Sm1 O2W 81.01(15) . . ?
O3 Sm1 O2W 143.90(13) . . ?
O6 Sm1 O2 82.06(15) . 2 ?
O5 Sm1 O2 140.37(17) 3_565 2 ?
O1 Sm1 O2 53.63(15) 2 2 ?
O1W Sm1 O2 75.61(17) . 2 ?
O3 Sm1 O2 124.77(15) . 2 ?
O2W Sm1 O2 75.27(15) . 2 ?
O6 Sm1 O4 127.64(15) . . ?
O5 Sm1 O4 73.10(16) 3_565 . ?
O1 Sm1 O4 71.85(15) 2 . ?
O1W Sm1 O4 78.07(16) . . ?
O3 Sm1 O4 52.18(13) . . ?
O2W Sm1 O4 147.41(15) . . ?
O2 Sm1 O4 122.28(14) 2 . ?
O6 Sm1 C1 92.40(16) . 2 ?
O5 Sm1 C1 146.65(17) 3_565 2 ?
O1 Sm1 C1 27.18(17) 2 2 ?
O1W Sm1 C1 74.26(18) . 2 ?
O3 Sm1 C1 104.63(17) . 2 ?
O2W Sm1 C1 101.30(17) . 2 ?
O2 Sm1 C1 26.60(16) 2 2 ?
O4 Sm1 C1 96.74(16) . 2 ?
O6 Sm1 O6 71.19(15) . 3_565 ?
O5 Sm1 O6 48.49(13) 3_565 3_565 ?
O1 Sm1 O6 156.17(15) 2 3_565 ?
O1W Sm1 O6 118.76(15) . 3_565 ?
O3 Sm1 O6 75.88(12) . 3_565 ?
O2W Sm1 O6 72.09(14) . 3_565 ?
O2 Sm1 O6 141.01(13) 2 3_565 ?
O4 Sm1 O6 96.65(13) . 3_565 ?
C1 Sm1 O6 163.08(15) 2 3_565 ?
O6 Sm1 C12 101.63(15) . . ?
O5 Sm1 C12 83.96(18) 3_565 . ?
O1 Sm1 C12 73.59(16) 2 . ?
O1W Sm1 C12 103.91(16) . . ?
O3 Sm1 C12 26.19(14) . . ?
O2W Sm1 C12 157.92(16) . . ?
O2 Sm1 C12 126.79(15) 2 . ?
O4 Sm1 C12 26.03(15) . . ?
C1 Sm1 C12 100.75(17) 2 . ?
O6 Sm1 C12 86.98(14) 3_565 . ?
O6 Sm1 C13 96.33(15) . 3_565 ?
O5 Sm1 C13 23.10(15) 3_565 3_565 ?
O1 Sm1 C13 155.91(15) 2 3_565 ?
O1W Sm1 C13 94.59(17) . 3_565 ?
O3 Sm1 C13 85.12(15) . 3_565 ?
O2W Sm1 C13 72.97(16) . 3_565 ?
O2 Sm1 C13 147.86(15) 2 3_565 ?
O4 Sm1 C13 84.06(15) . 3_565 ?
C1 Sm1 C13 168.32(18) 2 3_565 ?
O6 Sm1 C13 25.38(13) 3_565 3_565 ?
C12 Sm1 C13 85.11(16) . 3_565 ?
C7 Fe1 C11 41.3(2) . . ?
C7 Fe1 C3 117.3(3) . . ?
C11 Fe1 C3 153.2(3) . . ?
C7 Fe1 C2 107.0(3) . . ?
C11 Fe1 C2 119.6(2) . . ?
C3 Fe1 C2 41.1(2) . . ?
C7 Fe1 C10 68.7(3) . . ?
C11 Fe1 C10 41.1(2) . . ?
C3 Fe1 C10 162.9(3) . . ?
C2 Fe1 C10 155.5(3) . . ?
C7 Fe1 C5 165.4(3) . . ?
C11 Fe1 C5 127.9(3) . . ?
C3 Fe1 C5 68.8(3) . . ?
C2 Fe1 C5 68.2(3) . . ?
C10 Fe1 C5 109.6(3) . . ?
C7 Fe1 C4 150.9(3) . . ?
C11 Fe1 C4 166.5(3) . . ?
C3 Fe1 C4 39.5(3) . . ?
C2 Fe1 C4 67.6(3) . . ?
C10 Fe1 C4 128.1(3) . . ?
C5 Fe1 C4 41.6(3) . . ?
C7 Fe1 C8 40.0(2) . . ?
C11 Fe1 C8 68.3(2) . . ?
C3 Fe1 C8 105.9(3) . . ?
C2 Fe1 C8 125.4(3) . . ?
C10 Fe1 C8 67.6(3) . . ?
C5 Fe1 C8 154.0(3) . . ?
C4 Fe1 C8 118.2(3) . . ?
C7 Fe1 C6 127.1(3) . . ?
C11 Fe1 C6 108.8(2) . . ?
C3 Fe1 C6 68.9(3) . . ?
C2 Fe1 C6 40.5(2) . . ?
C10 Fe1 C6 121.7(3) . . ?
C5 Fe1 C6 40.5(3) . . ?
C4 Fe1 C6 68.4(3) . . ?
C8 Fe1 C6 163.4(3) . . ?
C7 Fe1 C9 67.8(3) . . ?
C11 Fe1 C9 67.7(3) . . ?
C3 Fe1 C9 125.8(3) . . ?
C2 Fe1 C9 163.4(3) . . ?
C10 Fe1 C9 39.2(3) . . ?
C5 Fe1 C9 120.7(3) . . ?
C4 Fe1 C9 108.8(3) . . ?
C8 Fe1 C9 40.6(3) . . ?
C6 Fe1 C9 154.9(3) . . ?
C14 Fe2 C14 180.0(3) . 3 ?
C14 Fe2 C18 41.1(2) . . ?
C14 Fe2 C18 138.9(2) 3 . ?
C14 Fe2 C18 138.9(2) . 3 ?
C14 Fe2 C18 41.1(2) 3 3 ?
C18 Fe2 C18 180.0(4) . 3 ?
C14 Fe2 C17 111.6(3) . 3 ?
C14 Fe2 C17 68.4(3) 3 3 ?
C18 Fe2 C17 139.9(3) . 3 ?
C18 Fe2 C17 40.1(3) 3 3 ?
C14 Fe2 C17 68.4(3) . . ?
C14 Fe2 C17 111.6(3) 3 . ?
C18 Fe2 C17 40.1(3) . . ?
C18 Fe2 C17 139.9(3) 3 . ?
C17 Fe2 C17 180.0(7) 3 . ?
C14 Fe2 C15 41.2(3) . . ?
C14 Fe2 C15 138.8(3) 3 . ?
C18 Fe2 C15 69.2(3) . . ?
C18 Fe2 C15 110.8(3) 3 . ?
C17 Fe2 C15 111.2(3) 3 . ?
C17 Fe2 C15 68.8(3) . . ?
C14 Fe2 C15 138.8(3) . 3 ?
C14 Fe2 C15 41.2(3) 3 3 ?
C18 Fe2 C15 110.8(3) . 3 ?
C18 Fe2 C15 69.2(3) 3 3 ?
C17 Fe2 C15 68.8(3) 3 3 ?
C17 Fe2 C15 111.2(3) . 3 ?
C15 Fe2 C15 180.0(5) . 3 ?
C14 Fe2 C16 111.6(3) . 3 ?
C14 Fe2 C16 68.4(3) 3 3 ?
C18 Fe2 C16 111.5(3) . 3 ?
C18 Fe2 C16 68.5(3) 3 3 ?
C17 Fe2 C16 41.2(3) 3 3 ?
C17 Fe2 C16 138.8(3) . 3 ?
C15 Fe2 C16 139.7(3) . 3 ?
C15 Fe2 C16 40.3(3) 3 3 ?
C14 Fe2 C16 68.4(3) . . ?
C14 Fe2 C16 111.6(3) 3 . ?
C18 Fe2 C16 68.5(3) . . ?
C18 Fe2 C16 111.5(3) 3 . ?
C17 Fe2 C16 138.8(3) 3 . ?
C17 Fe2 C16 41.2(3) . . ?
C15 Fe2 C16 40.3(3) . . ?
C15 Fe2 C16 139.7(3) 3 . ?
C16 Fe2 C16 180.0(6) 3 . ?
C1 O1 Sm1 93.0(4) . 2 ?
C1 O2 Sm1 91.9(4) . 2 ?
C12 O3 Sm1 95.0(3) . . ?
C12 O4 Sm1 92.7(3) . . ?
C13 O5 Sm1 106.9(4) . 3_565 ?
C13 O6 Sm1 165.3(4) . . ?
C13 O6 Sm1 83.4(3) . 3_565 ?
Sm1 O6 Sm1 108.81(15) . 3_565 ?
Sm1 O2W H2WA 118.2 . . ?
Sm1 O2W H2WB 101.5 . . ?
H2WA O2W H2WB 133.9 . . ?
Sm1 O1W H1WB 115.3 . . ?
Sm1 O1W H1WA 129.2 . . ?
H1WB O1W H1WA 115.5 . . ?
O2 C1 O1 120.8(6) . . ?
O2 C1 C2 121.1(6) . . ?
O1 C1 C2 118.1(6) . . ?
O2 C1 Sm1 61.5(3) . 2 ?
O1 C1 Sm1 59.8(3) . 2 ?
C2 C1 Sm1 174.6(4) . 2 ?
C6 C2 C3 108.8(5) . . ?
C6 C2 C1 125.2(6) . . ?
C3 C2 C1 125.8(6) . . ?
C6 C2 Fe1 70.7(4) . . ?
C3 C2 Fe1 69.4(4) . . ?
C1 C2 Fe1 122.4(5) . . ?
C4 C3 C2 107.9(6) . . ?
C4 C3 Fe1 70.8(4) . . ?
C2 C3 Fe1 69.5(3) . . ?
C4 C3 H3A 126.1 . . ?
C2 C3 H3A 126.1 . . ?
Fe1 C3 H3A 126.1 . . ?
C3 C4 C5 108.8(6) . . ?
C3 C4 Fe1 69.7(4) . . ?
C5 C4 Fe1 69.0(4) . . ?
C3 C4 H4A 125.6 . . ?
C5 C4 H4A 125.6 . . ?
Fe1 C4 H4A 125.6 . . ?
C6 C5 C4 107.2(6) . . ?
C6 C5 Fe1 70.5(4) . . ?
C4 C5 Fe1 69.4(4) . . ?
C6 C5 H5A 126.4 . . ?
C4 C5 H5A 126.4 . . ?
Fe1 C5 H5A 126.4 . . ?
C5 C6 C2 107.3(6) . . ?
C5 C6 Fe1 69.1(4) . . ?
C2 C6 Fe1 68.8(4) . . ?
C5 C6 H6A 126.3 . . ?
C2 C6 H6A 126.3 . . ?
Fe1 C6 H6A 126.3 . . ?
C8 C7 C11 108.6(5) . . ?
C8 C7 Fe1 71.3(4) . . ?
C11 C7 Fe1 69.8(3) . . ?
C8 C7 H7A 125.7 . . ?
C11 C7 H7A 125.7 . . ?
Fe1 C7 H7A 125.7 . . ?
C7 C8 C9 107.8(5) . . ?
C7 C8 Fe1 68.7(4) . . ?
C9 C8 Fe1 70.4(4) . . ?
C7 C8 H8A 126.1 . . ?
C9 C8 H8A 126.1 . . ?
Fe1 C8 H8A 126.1 . . ?
C10 C9 C8 108.4(6) . . ?
C10 C9 Fe1 69.4(4) . . ?
C8 C9 Fe1 69.0(4) . . ?
C10 C9 H9A 125.8 . . ?
C8 C9 H9A 125.8 . . ?
Fe1 C9 H9A 125.8 . . ?
C9 C10 C11 108.7(6) . . ?
C9 C10 Fe1 71.4(4) . . ?
C11 C10 Fe1 68.8(3) . . ?
C9 C10 H10A 125.7 . . ?
C11 C10 H10A 125.7 . . ?
Fe1 C10 H10A 125.7 . . ?
C7 C11 C10 106.6(5) . . ?
C7 C11 C12 126.3(5) . . ?
C10 C11 C12 127.1(5) . . ?
C7 C11 Fe1 68.9(3) . . ?
C10 C11 Fe1 70.0(3) . . ?
C12 C11 Fe1 124.0(4) . . ?
O4 C12 O3 119.8(5) . . ?
O4 C12 C11 120.6(5) . . ?
O3 C12 C11 119.5(5) . . ?
O4 C12 Sm1 61.2(3) . . ?
O3 C12 Sm1 58.8(3) . . ?
C11 C12 Sm1 175.4(4) . . ?
C18 C17 C16 108.2(6) . . ?
C18 C17 Fe2 69.7(4) . . ?
C16 C17 Fe2 69.6(4) . . ?
C18 C17 H17A 125.9 . . ?
C16 C17 H17A 125.9 . . ?
Fe2 C17 H17A 125.9 . . ?
C17 C18 C14 107.9(7) . . ?
C17 C18 Fe2 70.2(4) . . ?
C14 C18 Fe2 68.7(3) . . ?
C17 C18 H18A 126.0 . . ?
C14 C18 H18A 126.0 . . ?
Fe2 C18 H18A 126.0 . . ?
C16 C15 C14 107.1(6) . . ?
C16 C15 Fe2 69.9(4) . . ?
C14 C15 Fe2 68.3(4) . . ?
C16 C15 H15A 126.4 . . ?
C14 C15 H15A 126.4 . . ?
Fe2 C15 H15A 126.4 . . ?
C18 C14 C15 108.5(6) . . ?
C18 C14 C13 123.3(6) . . ?
C15 C14 C13 128.1(6) . . ?
C18 C14 Fe2 70.2(4) . . ?
C15 C14 Fe2 70.5(4) . . ?
C13 C14 Fe2 122.3(4) . . ?
C15 C16 C17 108.3(6) . . ?
C15 C16 Fe2 69.8(4) . . ?
C17 C16 Fe2 69.2(4) . . ?
C15 C16 H16A 125.9 . . ?
C17 C16 H16A 125.9 . . ?
Fe2 C16 H16A 125.9 . . ?
O5 C13 O6 121.2(5) . . ?
O5 C13 C14 117.7(5) . . ?
O6 C13 C14 121.1(5) . . ?
O5 C13 Sm1 50.0(3) . 3_565 ?
O6 C13 Sm1 71.2(3) . 3_565 ?
C14 C13 Sm1 167.7(4) . 3_565 ?

loop_
_geom_bond_atom_site_label_1
_geom_bond_atom_site_label_2
_geom_bond_distance
_geom_bond_site_symmetry_2
_geom_bond_publ_flag
Sm1 O6 2.378(4) . ?
Sm1 O5 2.401(5) 3_565 ?
Sm1 O1 2.450(4) 2 ?
Sm1 O1W 2.451(4) . ?
Sm1 O3 2.463(4) . ?
Sm1 O2W 2.479(4) . ?
Sm1 O2 2.489(5) 2 ?
Sm1 O4 2.517(4) . ?
Sm1 C1 2.831(6) 2 ?
Sm1 O6 2.857(4) 3_565 ?
Sm1 C12 2.869(6) . ?
Sm1 C13 2.999(6) 3_565 ?
Fe1 C7 2.019(6) . ?
Fe1 C11 2.030(6) . ?
Fe1 C3 2.039(7) . ?
Fe1 C2 2.040(6) . ?
Fe1 C10 2.046(6) . ?
Fe1 C5 2.047(7) . ?
Fe1 C4 2.053(7) . ?
Fe1 C8 2.052(6) . ?
Fe1 C6 2.066(7) . ?
Fe1 C9 2.071(7) . ?
Fe2 C14 2.019(6) . ?
Fe2 C14 2.019(6) 3 ?
Fe2 C18 2.038(6) . ?
Fe2 C18 2.038(6) 3 ?
Fe2 C17 2.044(6) 3 ?
Fe2 C17 2.044(6) . ?
Fe2 C15 2.048(7) . ?
Fe2 C15 2.048(7) 3 ?
Fe2 C16 2.050(8) 3 ?
Fe2 C16 2.050(8) . ?
O1 C1 1.295(8) . ?
O1 Sm1 2.450(4) 2 ?
O2 C1 1.268(7) . ?
O2 Sm1 2.489(5) 2 ?
O3 C12 1.271(6) . ?
O4 C12 1.261(7) . ?
O5 C13 1.230(7) . ?
O5 Sm1 2.401(5) 3_565 ?
O6 C13 1.294(7) . ?
O6 Sm1 2.857(4) 3_565 ?
O2W H2WA 0.8499 . ?
O2W H2WB 0.8501 . ?
O1W H1WB 0.8500 . ?
O1W H1WA 0.8500 . ?
C1 C2 1.468(9) . ?
C1 Sm1 2.831(6) 2 ?
C2 C6 1.423(8) . ?
C2 C3 1.433(9) . ?
C3 C4 1.383(10) . ?
C3 H3A 0.9800 . ?
C4 C5 1.455(10) . ?
C4 H4A 0.9800 . ?
C5 C6 1.422(10) . ?
C5 H5A 0.9800 . ?
C6 H6A 0.9800 . ?
C7 C8 1.392(9) . ?
C7 C11 1.429(8) . ?
C7 H7A 0.9800 . ?
C8 C9 1.431(9) . ?
C8 H8A 0.9800 . ?
C9 C10 1.381(9) . ?
C9 H9A 0.9800 . ?
C10 C11 1.432(8) . ?
C10 H10A 0.9800 . ?
C11 C12 1.478(8) . ?
C17 C18 1.400(11) . ?
C17 C16 1.441(12) . ?
C17 H17A 0.9800 . ?
C18 C14 1.425(9) . ?
C18 H18A 0.9800 . ?
C15 C16 1.411(10) . ?
C15 C14 1.433(9) . ?
C15 H15A 0.9800 . ?
C14 C13 1.486(8) . ?
C16 H16A 0.9800 . ?
C13 Sm1 2.999(6) 3_565 ?
O3W H3WA 0.8500 . ?
